data_7117481
loop_
_publ_author_name
'Robert T. Cooper'
'F. Mark Chadwick'
'Andrew E. Ashley'
'Dermot O'Hare'

_publ_section_title
;
 Double CO2 activation by 14-electron eta^8^-permethylpentalene titanium
 dialkyl complexes
;
_journal_name_full Chem.Commun.
_journal_page_first 11856
_journal_paper_doi 10.1039/C5cc04094A
_journal_volume 51
_journal_year 2015
_chemical_absolute_configuration .
_chemical_compound_source SYN
_chemical_formula_moiety 'C28 H32 Ti1'
_chemical_formula_sum 'C28 H32 Ti'
_chemical_formula_weight 416.46
_chemical_melting_point .
_chemical_name_systematic Pn*TiBz2
_chemical_properties_physical 'Air-sensitive, Moisture-sensitive'
_space_group_IT_number 2
_symmetry_cell_setting triclinic
_symmetry_space_group_name_Hall '-P 1'
_symmetry_space_group_name_H-M 'P -1'
_atom_sites_solution_hydrogens geom
_atom_sites_solution_primary direct
_audit_creation_date 11-03-04
_audit_creation_method CRYSTALS_ver_14.11
_audit_update_record
;
2015-05-07 deposited with the CCDC.
2015-06-18 downloaded from the CCDC.
;
_cell_angle_alpha 72.5421(10)
_cell_angle_beta 79.0295(10)
_cell_angle_gamma 64.7729(11)
_cell_formula_units_Z 2
_cell_length_a 9.4641(2)
_cell_length_b 10.4852(2)
_cell_length_c 13.1120(3)
_cell_measurement_reflns_used 4671
_cell_measurement_temperature 150
_cell_measurement_theta_max 27
_cell_measurement_theta_min 5
_cell_volume 1119.89(4)
_computing_cell_refinement 'DENZO/SCALEPACK (Otwinowski & Minor, 1997)'
_computing_data_collection 'COLLECT (Nonius, 2001).'
_computing_data_reduction 'DENZO/SCALEPACK (Otwinowski & Minor, 1997)'
_computing_molecular_graphics 'CAMERON (Watkin et al., 1996)'
_computing_publication_material 'CRYSTALS (Betteridge et al., 2003)'
_computing_structure_refinement 'CRYSTALS (Betteridge et al., 2003)'
_computing_structure_solution 'SIR92 (Altomare et al., 1994)'
_diffrn_ambient_temperature 150
_diffrn_measured_fraction_theta_full 0.991
_diffrn_measured_fraction_theta_max 0.987
_diffrn_measurement_device Area
_diffrn_measurement_device_type 'Nonius KappaCCD'
_diffrn_measurement_method \w
_diffrn_radiation_monochromator graphite
_diffrn_radiation_type 'Mo K\a'
_diffrn_radiation_wavelength 0.71073
_diffrn_reflns_av_R_equivalents 0.031
_diffrn_reflns_limit_h_max 10
_diffrn_reflns_limit_h_min -12
_diffrn_reflns_limit_k_max 13
_diffrn_reflns_limit_k_min -12
_diffrn_reflns_limit_l_max 16
_diffrn_reflns_limit_l_min -16
_diffrn_reflns_number 19048
_diffrn_reflns_theta_full 25.984
_diffrn_reflns_theta_max 27.352
_diffrn_reflns_theta_min 5.091
_diffrn_standards_decay_% 'not measured'
_diffrn_standards_interval_count .
_diffrn_standards_interval_time .
_diffrn_standards_number 0
_exptl_absorpt_coefficient_mu 0.393
_exptl_absorpt_correction_T_max 0.97
_exptl_absorpt_correction_T_min 0.94
_exptl_absorpt_correction_type multi-scan
_exptl_absorpt_process_details 'DENZO/SCALEPACK (Otwinowski & Minor, 1997)'
_exptl_crystal_colour brown
_exptl_crystal_density_diffrn 1.235
_exptl_crystal_density_method 'not measured'
_exptl_crystal_description block
_exptl_crystal_F_000 444
_exptl_crystal_recrystallization_method 'Re-crystallisation from solvent: '
_exptl_crystal_size_max 0.120
_exptl_crystal_size_mid 0.100
_exptl_crystal_size_min 0.080
_refine_diff_density_max 0.47
_refine_diff_density_min -0.50
_refine_ls_extinction_method None
_refine_ls_goodness_of_fit_ref 0.8911
_refine_ls_hydrogen_treatment none
_refine_ls_matrix_type full
_refine_ls_number_parameters 262
_refine_ls_number_reflns 5000
_refine_ls_number_restraints 0
_refine_ls_R_factor_all 0.0647
_refine_ls_R_factor_gt 0.0415
_refine_ls_shift/su_max 0.0002510
_refine_ls_shift/su_mean 0.0000126
_refine_ls_structure_factor_coef Fsqd
_refine_ls_weighting_details
;
 Method, part 1, Chebychev polynomial, (Watkin, 1994, Prince, 1982) 
 [weight] = 1.0/[A~0~*T~0~(x)+A~1~*T~1~(x) ... +A~n-1~]*T~n-1~(x)] 
 where A~i~ are the Chebychev coefficients listed below and x= Fcalc/Fmax 
 Method = Robust Weighting (Prince, 1982) 
 W = [weight] * [1-(deltaF/6*sigmaF)^2^]^2^ 
 A~i~ are: 
 13.5 19.4 9.15 2.30 
;
_refine_ls_weighting_scheme calc
_refine_ls_wR_factor_all 0.1186
_refine_ls_wR_factor_gt 0.0939
_refine_ls_wR_factor_ref 0.1186
_reflns_limit_h_max 12
_reflns_limit_h_min -11
_reflns_limit_k_max 13
_reflns_limit_k_min -12
_reflns_limit_l_max 16
_reflns_limit_l_min 0
_reflns_number_gt 3780
_reflns_number_total 5000
_reflns_threshold_expression I>2.0\s(I)
_oxford_diffrn_Wilson_B_factor 2.07
_oxford_diffrn_Wilson_scale 4.31
_oxford_refine_ls_r_factor_ref 0.0647
_oxford_refine_ls_scale 0.4729(7)
_oxford_reflns_number_all 5000
_oxford_reflns_threshold_expression_ref I>-3.0\s(I)
_oxford_structure_analysis_title 020fmc11
_cod_data_source_file c5cc04094a2.cif
_cod_data_source_block 2
_cod_depositor_comments
;
The following automatic conversions were performed:

'_exptl_crystal_density_meas' value 'not measured' was changed to '?'
- the value is perceived as not measured.

Automatic conversion script
Id: cif_fix_values 3392 2015-05-12 13:50:21Z andrius 
;
_cod_original_sg_symbol_H-M 'P -1 '
_cod_original_formula_sum 'C28 H32 Ti1'
_cod_database_code 7117481

loop_
_symmetry_equiv_pos_as_xyz
x,y,z
-x,-y,-z

loop_
_atom_site_label
_atom_site_type_symbol
_atom_site_fract_x
_atom_site_fract_y
_atom_site_fract_z
_atom_site_U_iso_or_equiv
_atom_site_occupancy
_atom_site_adp_type
_atom_site_refinement_flags_posn
_atom_site_refinement_flags_adp
_atom_site_refinement_flags_occupancy
_atom_site_disorder_assembly
_atom_site_disorder_group
_atom_site_attached_hydrogens
C1 C 0.2036(3) 0.4483(2) 0.11189(19) 0.0280 1.0000 Uani . . . . . .
C2 C 0.2382(3) 0.4961(2) 0.19097(19) 0.0275 1.0000 Uani . . . . . .
C3 C 0.1857(3) 0.4340(2) 0.29507(19) 0.0263 1.0000 Uani . . . . . .
C4 C 0.1093(3) 0.3476(2) 0.28170(17) 0.0240 1.0000 Uani . . . . . .
C5 C 0.1209(3) 0.2035(3) 0.33918(18) 0.0258 1.0000 Uani . . . . . .
C6 C 0.1327(3) 0.1298(3) 0.2614(2) 0.0278 1.0000 Uani . . . . . .
C7 C 0.1374(3) 0.2184(3) 0.15615(19) 0.0278 1.0000 Uani . . . . . .
C8 C 0.1199(3) 0.3570(2) 0.16686(18) 0.0247 1.0000 Uani . . . . . .
C9 C 0.2394(3) 0.4928(3) -0.0069(2) 0.0395 1.0000 Uani . . . . . .
C10 C 0.3206(3) 0.5977(3) 0.1682(3) 0.0411 1.0000 Uani . . . . . .
C11 C 0.1910(3) 0.4696(3) 0.3964(2) 0.0348 1.0000 Uani . . . . . .
C12 C 0.1060(3) 0.1436(3) 0.4583(2) 0.0347 1.0000 Uani . . . . . .
C13 C 0.1329(3) -0.0197(3) 0.2878(2) 0.0389 1.0000 Uani . . . . . .
C14 C 0.1396(3) 0.1784(3) 0.0550(2) 0.0380 1.0000 Uani . . . . . .
C15 C 0.5091(3) 0.1637(3) 0.09438(19) 0.0305 1.0000 Uani . . . . . .
C16 C 0.6072(3) 0.0105(3) 0.14237(18) 0.0271 1.0000 Uani . . . . . .
C17 C 0.5463(3) -0.0972(3) 0.1709(2) 0.0324 1.0000 Uani . . . . . .
C18 C 0.6325(3) -0.2395(3) 0.2237(2) 0.0384 1.0000 Uani . . . . . .
C19 C 0.7836(3) -0.2795(3) 0.2500(2) 0.0412 1.0000 Uani . . . . . .
C20 C 0.8467(3) -0.1747(3) 0.2218(2) 0.0379 1.0000 Uani . . . . . .
C21 C 0.7613(3) -0.0332(3) 0.1692(2) 0.0320 1.0000 Uani . . . . . .
C22 C 0.4723(3) 0.1313(3) 0.37092(18) 0.0263 1.0000 Uani . . . . . .
C23 C 0.5595(3) 0.2118(2) 0.38561(17) 0.0246 1.0000 Uani . . . . . .
C24 C 0.6529(3) 0.2635(3) 0.30159(19) 0.0286 1.0000 Uani . . . . . .
C25 C 0.7275(3) 0.3467(3) 0.3134(2) 0.0332 1.0000 Uani . . . . . .
C26 C 0.7115(3) 0.3798(3) 0.4107(2) 0.0350 1.0000 Uani . . . . . .
C27 C 0.6217(3) 0.3290(3) 0.4957(2) 0.0321 1.0000 Uani . . . . . .
C28 C 0.5468(3) 0.2463(3) 0.48364(18) 0.0281 1.0000 Uani . . . . . .
Ti1 Ti 0.34337(5) 0.22668(4) 0.22965(3) 0.0217 1.0000 Uani . . . . . .
H93 H 0.2616 0.4169 -0.0420 0.0624 1.0000 Uiso R . . . . .
H91 H 0.1537 0.5703 -0.0429 0.0634 1.0000 Uiso R . . . . .
H92 H 0.3270 0.5177 -0.0238 0.0621 1.0000 Uiso R . . . . .
H101 H 0.3726 0.5791 0.2277 0.0616 1.0000 Uiso R . . . . .
H103 H 0.2505 0.6951 0.1546 0.0630 1.0000 Uiso R . . . . .
H102 H 0.3919 0.5831 0.1092 0.0625 1.0000 Uiso R . . . . .
H112 H 0.1885 0.3924 0.4579 0.0516 1.0000 Uiso R . . . . .
H111 H 0.1046 0.5587 0.4029 0.0499 1.0000 Uiso R . . . . .
H113 H 0.2868 0.4847 0.3955 0.0511 1.0000 Uiso R . . . . .
H122 H 0.1774 0.0433 0.4773 0.0507 1.0000 Uiso R . . . . .
H123 H 0.1278 0.2009 0.4934 0.0520 1.0000 Uiso R . . . . .
H121 H -0.0006 0.1489 0.4761 0.0517 1.0000 Uiso R . . . . .
H133 H 0.1725 -0.0610 0.2275 0.0577 1.0000 Uiso R . . . . .
H131 H 0.2015 -0.0822 0.3443 0.0577 1.0000 Uiso R . . . . .
H132 H 0.0288 -0.0175 0.3106 0.0578 1.0000 Uiso R . . . . .
H141 H 0.1556 0.2462 -0.0089 0.0582 1.0000 Uiso R . . . . .
H143 H 0.2190 0.0841 0.0535 0.0581 1.0000 Uiso R . . . . .
H142 H 0.0417 0.1750 0.0512 0.0585 1.0000 Uiso R . . . . .
H171 H 0.4444 -0.0671 0.1520 0.0388 1.0000 Uiso R . . . . .
H181 H 0.5859 -0.3062 0.2404 0.0464 1.0000 Uiso R . . . . .
H191 H 0.8437 -0.3747 0.2852 0.0489 1.0000 Uiso R . . . . .
H201 H 0.9477 -0.2010 0.2403 0.0448 1.0000 Uiso R . . . . .
H211 H 0.8071 0.0348 0.1487 0.0382 1.0000 Uiso R . . . . .
H221 H 0.4129 0.1060 0.4353 0.0334 1.0000 Uiso R . . . . .
H222 H 0.5478 0.0402 0.3538 0.0321 1.0000 Uiso R . . . . .
H241 H 0.6637 0.2417 0.2356 0.0335 1.0000 Uiso R . . . . .
H251 H 0.7912 0.3793 0.2568 0.0407 1.0000 Uiso R . . . . .
H261 H 0.7627 0.4360 0.4186 0.0398 1.0000 Uiso R . . . . .
H271 H 0.6122 0.3538 0.5611 0.0388 1.0000 Uiso R . . . . .
H281 H 0.4882 0.2140 0.5433 0.0338 1.0000 Uiso R . . . . .
H152 H 0.4561 0.1761 0.0364 0.0378 1.0000 Uiso R . . . . .
H151 H 0.5686 0.2237 0.0658 0.0389 1.0000 Uiso R . . . . .

loop_
_atom_site_aniso_label
_atom_site_aniso_U_11
_atom_site_aniso_U_22
_atom_site_aniso_U_33
_atom_site_aniso_U_23
_atom_site_aniso_U_13
_atom_site_aniso_U_12
C1 0.0209(10) 0.0255(11) 0.0267(11) -0.0001(9) -0.0025(8) -0.0030(9)
C2 0.0198(10) 0.0230(10) 0.0338(12) -0.0039(9) -0.0008(9) -0.0054(8)
C3 0.0227(10) 0.0253(11) 0.0306(12) -0.0090(9) 0.0001(9) -0.0086(9)
C4 0.0196(10) 0.0269(11) 0.0237(10) -0.0059(9) -0.0001(8) -0.0083(8)
C5 0.0213(10) 0.0299(11) 0.0264(11) -0.0061(9) 0.0008(8) -0.0120(9)
C6 0.0206(10) 0.0302(12) 0.0338(12) -0.0090(10) -0.0022(9) -0.0102(9)
C7 0.0215(10) 0.0324(12) 0.0300(12) -0.0105(9) -0.0046(9) -0.0081(9)
C8 0.0195(10) 0.0275(11) 0.0230(10) -0.0049(8) -0.0039(8) -0.0053(8)
C9 0.0354(13) 0.0401(14) 0.0256(12) 0.0043(10) -0.0019(10) -0.0073(11)
C10 0.0371(14) 0.0308(13) 0.0547(17) -0.0054(12) 0.0012(12) -0.0180(11)
C11 0.0336(13) 0.0364(13) 0.0379(13) -0.0179(11) -0.0025(10) -0.0113(11)
C12 0.0323(13) 0.0385(14) 0.0290(12) -0.0012(10) 0.0028(10) -0.0167(11)
C13 0.0380(14) 0.0348(13) 0.0495(16) -0.0121(12) -0.0013(12) -0.0191(11)
C14 0.0326(13) 0.0468(15) 0.0367(14) -0.0187(12) -0.0083(11) -0.0096(11)
C15 0.0273(11) 0.0343(12) 0.0274(11) -0.0095(10) -0.0003(9) -0.0093(10)
C16 0.0239(11) 0.0330(12) 0.0239(11) -0.0147(9) 0.0030(8) -0.0075(9)
C17 0.0252(11) 0.0421(14) 0.0342(13) -0.0161(11) 0.0021(9) -0.0145(10)
C18 0.0374(14) 0.0352(13) 0.0443(15) -0.0109(12) 0.0005(11) -0.0165(11)
C19 0.0398(14) 0.0325(13) 0.0430(15) -0.0058(11) -0.0059(12) -0.0077(11)
C20 0.0282(12) 0.0394(14) 0.0447(15) -0.0140(12) -0.0067(11) -0.0079(11)
C21 0.0271(12) 0.0324(12) 0.0387(13) -0.0154(10) 0.0009(10) -0.0106(10)
C22 0.0288(11) 0.0292(11) 0.0216(10) -0.0036(9) -0.0041(8) -0.0127(9)
C23 0.0236(10) 0.0237(10) 0.0232(10) -0.0037(8) -0.0071(8) -0.0054(8)
C24 0.0258(11) 0.0334(12) 0.0260(11) -0.0090(10) -0.0023(9) -0.0099(9)
C25 0.0274(12) 0.0395(14) 0.0320(12) -0.0065(10) -0.0010(10) -0.0145(10)
C26 0.0334(13) 0.0337(13) 0.0432(14) -0.0097(11) -0.0093(11) -0.0152(11)
C27 0.0353(13) 0.0314(12) 0.0318(12) -0.0107(10) -0.0086(10) -0.0107(10)
C28 0.0289(11) 0.0297(11) 0.0231(11) -0.0047(9) -0.0043(9) -0.0094(9)
Ti1 0.01990(19) 0.02328(19) 0.02050(19) -0.00376(14) -0.00195(13) -0.00811(15)

loop_
_atom_type_symbol
_atom_type_scat_dispersion_real
_atom_type_scat_dispersion_imag
_atom_type_scat_Cromer_Mann_a1
_atom_type_scat_Cromer_Mann_b1
_atom_type_scat_Cromer_Mann_a2
_atom_type_scat_Cromer_Mann_b2
_atom_type_scat_Cromer_Mann_a3
_atom_type_scat_Cromer_Mann_b3
_atom_type_scat_Cromer_Mann_a4
_atom_type_scat_Cromer_Mann_b4
_atom_type_scat_Cromer_Mann_c
_atom_type_scat_source
C 0.0033 0.0016 2.3100 20.8439 1.0200 10.2075 1.5886 0.5687 0.8650 51.6512 0.2156 'International Tables Vol C 4.2.6.8 and 6.1.1.4'
H 0.0000 0.0000 0.4930 10.5109 0.3229 26.1257 0.1402 3.1424 0.0408 57.7998 0.0030 'International Tables Vol C 4.2.6.8 and 6.1.1.4'
Ti 0.2776 0.4457 9.7595 7.8508 7.3558 0.5000 1.6991 35.6338 1.9021 116.1050 1.2807 'International Tables Vol C 4.2.6.8 and 6.1.1.4'

loop_
_geom_angle_atom_site_label_1
_geom_angle_site_symmetry_1
_geom_angle_atom_site_label_2
_geom_angle_site_symmetry_2
_geom_angle_atom_site_label_3
_geom_angle_site_symmetry_3
_geom_angle
_geom_angle_publ_flag
C2 . C1 . C8 . 106.9(2) yes
C2 . C1 . C9 . 126.0(2) yes
C8 . C1 . C9 . 127.0(2) yes
C2 . C1 . Ti1 . 78.00(13) yes
C8 . C1 . Ti1 . 63.07(12) yes
C9 . C1 . Ti1 . 126.54(16) yes
C1 . C2 . C3 . 110.9(2) yes
C1 . C2 . C10 . 124.8(2) yes
C3 . C2 . C10 . 124.3(2) yes
C1 . C2 . Ti1 . 68.00(13) yes
C3 . C2 . Ti1 . 68.15(13) yes
C10 . C2 . Ti1 . 130.78(16) yes
C2 . C3 . C4 . 106.9(2) yes
C2 . C3 . C11 . 125.4(2) yes
C4 . C3 . C11 . 127.2(2) yes
C2 . C3 . Ti1 . 77.83(13) yes
C4 . C3 . Ti1 . 62.83(12) yes
C11 . C3 . Ti1 . 130.18(17) yes
C3 . C4 . C5 . 130.5(2) yes
C3 . C4 . C8 . 107.67(19) yes
C5 . C4 . C8 . 107.80(19) yes
C3 . C4 . Ti1 . 80.13(13) yes
C5 . C4 . Ti1 . 80.87(13) yes
C8 . C4 . Ti1 . 69.98(12) yes
C4 . C5 . C6 . 106.69(19) yes
C4 . C5 . C12 . 128.1(2) yes
C6 . C5 . C12 . 124.9(2) yes
C4 . C5 . Ti1 . 62.34(11) yes
C6 . C5 . Ti1 . 78.87(13) yes
C12 . C5 . Ti1 . 128.56(16) yes
C5 . C6 . C7 . 111.0(2) yes
C5 . C6 . C13 . 124.0(2) yes
C7 . C6 . C13 . 124.9(2) yes
C5 . C6 . Ti1 . 67.62(12) yes
C7 . C6 . Ti1 . 67.73(13) yes
C13 . C6 . Ti1 . 134.17(17) yes
C6 . C7 . C8 . 106.9(2) yes
C6 . C7 . C14 . 125.2(2) yes
C8 . C7 . C14 . 127.4(2) yes
C6 . C7 . Ti1 . 78.73(13) yes
C8 . C7 . Ti1 . 62.37(12) yes
C14 . C7 . Ti1 . 129.45(17) yes
C4 . C8 . C1 . 107.59(19) yes
C4 . C8 . C7 . 107.45(19) yes
C1 . C8 . C7 . 130.7(2) yes
C4 . C8 . Ti1 . 69.77(12) yes
C1 . C8 . Ti1 . 79.84(13) yes
C7 . C8 . Ti1 . 80.93(13) yes
C1 . C9 . H93 . 112.7 no
C1 . C9 . H91 . 113.2 no
H93 . C9 . H91 . 102.7 no
C1 . C9 . H92 . 112.4 no
H93 . C9 . H92 . 106.2 no
H91 . C9 . H92 . 109.0 no
C2 . C10 . H101 . 109.1 no
C2 . C10 . H103 . 112.0 no
H101 . C10 . H103 . 107.6 no
C2 . C10 . H102 . 109.4 no
H101 . C10 . H102 . 109.8 no
H103 . C10 . H102 . 109.0 no
C3 . C11 . H112 . 111.0 no
C3 . C11 . H111 . 109.8 no
H112 . C11 . H111 . 110.1 no
C3 . C11 . H113 . 111.0 no
H112 . C11 . H113 . 108.1 no
H111 . C11 . H113 . 106.8 no
C5 . C12 . H122 . 109.9 no
C5 . C12 . H123 . 108.8 no
H122 . C12 . H123 . 110.8 no
C5 . C12 . H121 . 106.4 no
H122 . C12 . H121 . 108.8 no
H123 . C12 . H121 . 112.0 no
C6 . C13 . H133 . 110.8 no
C6 . C13 . H131 . 109.4 no
H133 . C13 . H131 . 107.0 no
C6 . C13 . H132 . 111.1 no
H133 . C13 . H132 . 109.2 no
H131 . C13 . H132 . 109.3 no
C7 . C14 . H141 . 113.6 no
C7 . C14 . H143 . 111.2 no
H141 . C14 . H143 . 108.2 no
C7 . C14 . H142 . 109.6 no
H141 . C14 . H142 . 106.7 no
H143 . C14 . H142 . 107.2 no
C16 . C15 . Ti1 . 101.94(15) yes
C16 . C15 . H152 . 113.9 no
Ti1 . C15 . H152 . 110.8 no
C16 . C15 . H151 . 113.0 no
Ti1 . C15 . H151 . 113.2 no
H152 . C15 . H151 . 104.3 no
C15 . C16 . C17 . 121.0(2) yes
C15 . C16 . C21 . 122.3(2) yes
C17 . C16 . C21 . 116.6(2) yes
C16 . C17 . C18 . 121.8(2) yes
C16 . C17 . H171 . 115.8 no
C18 . C17 . H171 . 122.4 no
C17 . C18 . C19 . 120.4(3) yes
C17 . C18 . H181 . 117.9 no
C19 . C18 . H181 . 121.7 no
C18 . C19 . C20 . 118.7(3) yes
C18 . C19 . H191 . 121.8 no
C20 . C19 . H191 . 119.5 no
C19 . C20 . C21 . 121.0(2) yes
C19 . C20 . H201 . 118.9 no
C21 . C20 . H201 . 120.1 no
C16 . C21 . C20 . 121.4(2) yes
C16 . C21 . H211 . 118.9 no
C20 . C21 . H211 . 119.6 no
C23 . C22 . Ti1 . 115.23(15) yes
C23 . C22 . H221 . 111.3 no
Ti1 . C22 . H221 . 114.2 no
C23 . C22 . H222 . 108.5 no
Ti1 . C22 . H222 . 99.5 no
H221 . C22 . H222 . 107.1 no
C22 . C23 . C24 . 121.9(2) yes
C22 . C23 . C28 . 121.4(2) yes
C24 . C23 . C28 . 116.7(2) yes
C23 . C24 . C25 . 122.0(2) yes
C23 . C24 . H241 . 118.4 no
C25 . C24 . H241 . 119.6 no
C24 . C25 . C26 . 119.9(2) yes
C24 . C25 . H251 . 121.2 no
C26 . C25 . H251 . 118.9 no
C25 . C26 . C27 . 119.6(2) yes
C25 . C26 . H261 . 119.7 no
C27 . C26 . H261 . 120.6 no
C26 . C27 . C28 . 120.4(2) yes
C26 . C27 . H271 . 117.9 no
C28 . C27 . H271 . 121.7 no
C23 . C28 . C27 . 121.4(2) yes
C23 . C28 . H281 . 121.3 no
C27 . C28 . H281 . 117.3 no
C1 . Ti1 . C3 . 59.55(8) yes
C1 . Ti1 . C5 . 95.92(8) yes
C3 . Ti1 . C5 . 67.16(8) yes
C1 . Ti1 . C7 . 67.20(9) yes
C3 . Ti1 . C7 . 95.66(8) yes
C5 . Ti1 . C7 . 58.96(8) yes
C1 . Ti1 . C15 . 88.76(9) yes
C3 . Ti1 . C15 . 140.58(9) yes
C5 . Ti1 . C15 . 145.29(9) yes
C7 . Ti1 . C15 . 92.12(9) yes
C1 . Ti1 . C2 . 34.00(8) yes
C3 . Ti1 . C2 . 34.02(8) yes
C5 . Ti1 . C2 . 95.53(8) yes
C7 . Ti1 . C2 . 95.43(8) yes
C15 . Ti1 . C2 . 106.83(9) yes
C1 . Ti1 . C22 . 143.98(9) yes
C3 . Ti1 . C22 . 90.17(9) yes
C5 . Ti1 . C22 . 88.54(8) yes
C7 . Ti1 . C22 . 140.81(9) yes
C15 . Ti1 . C22 . 107.49(9) yes
C1 . Ti1 . C6 . 95.10(8) yes
C3 . Ti1 . C6 . 94.95(8) yes
C5 . Ti1 . C6 . 33.51(8) yes
C7 . Ti1 . C6 . 33.54(8) yes
C15 . Ti1 . C6 . 111.89(9) yes
C1 . Ti1 . C8 . 37.09(8) yes
C3 . Ti1 . C8 . 62.81(8) yes
C5 . Ti1 . C8 . 62.55(8) yes
C7 . Ti1 . C8 . 36.70(8) yes
C15 . Ti1 . C8 . 106.75(9) yes
C1 . Ti1 . C4 . 62.90(8) yes
C3 . Ti1 . C4 . 37.03(8) yes
C5 . Ti1 . C4 . 36.79(8) yes
C7 . Ti1 . C4 . 62.34(8) yes
C15 . Ti1 . C4 . 146.94(9) yes
C2 . Ti1 . C22 . 110.05(9) yes
C2 . Ti1 . C6 . 113.03(8) yes
C22 . Ti1 . C6 . 107.42(8) yes
C2 . Ti1 . C8 . 59.18(8) yes
C22 . Ti1 . C8 . 145.75(9) yes
C6 . Ti1 . C8 . 58.45(8) yes
C2 . Ti1 . C4 . 59.20(8) yes
C22 . Ti1 . C4 . 105.53(9) yes
C6 . Ti1 . C4 . 58.37(8) yes
C8 . Ti1 . C4 . 40.25(8) yes

loop_
_geom_bond_atom_site_label_1
_geom_bond_site_symmetry_1
_geom_bond_atom_site_label_2
_geom_bond_site_symmetry_2
_geom_bond_distance
_geom_bond_publ_flag
C1 . C2 . 1.419(3) yes
C1 . C8 . 1.442(3) yes
C1 . C9 . 1.502(3) yes
C1 . Ti1 . 2.353(2) yes
C2 . C3 . 1.421(3) yes
C2 . C10 . 1.504(3) yes
C2 . Ti1 . 2.483(2) yes
C3 . C4 . 1.441(3) yes
C3 . C11 . 1.499(3) yes
C3 . Ti1 . 2.357(2) yes
C4 . C5 . 1.439(3) yes
C4 . C8 . 1.466(3) yes
C4 . Ti1 . 2.129(2) yes
C5 . C6 . 1.417(3) yes
C5 . C12 . 1.503(3) yes
C5 . Ti1 . 2.373(2) yes
C6 . C7 . 1.418(3) yes
C6 . C13 . 1.499(3) yes
C6 . Ti1 . 2.518(2) yes
C7 . C8 . 1.438(3) yes
C7 . C14 . 1.501(3) yes
C7 . Ti1 . 2.376(2) yes
C8 . Ti1 . 2.131(2) yes
C9 . H93 . 0.963 no
C9 . H91 . 0.946 no
C9 . H92 . 0.941 no
C10 . H101 . 0.927 no
C10 . H103 . 0.935 no
C10 . H102 . 0.928 no
C11 . H112 . 0.961 no
C11 . H111 . 0.958 no
C11 . H113 . 0.982 no
C12 . H122 . 0.961 no
C12 . H123 . 0.960 no
C12 . H121 . 0.973 no
C13 . H133 . 0.953 no
C13 . H131 . 0.964 no
C13 . H132 . 0.967 no
C14 . H141 . 0.957 no
C14 . H143 . 0.956 no
C14 . H142 . 0.954 no
C15 . C16 . 1.478(3) yes
C15 . Ti1 . 2.191(2) yes
C15 . H152 . 0.937 no
C15 . H151 . 0.966 no
C16 . C17 . 1.402(3) yes
C16 . C21 . 1.410(3) yes
C17 . C18 . 1.389(4) yes
C17 . H171 . 0.936 no
C18 . C19 . 1.389(4) yes
C18 . H181 . 0.931 no
C19 . C20 . 1.390(4) yes
C19 . H191 . 0.934 no
C20 . C21 . 1.381(4) yes
C20 . H201 . 0.934 no
C21 . H211 . 0.935 no
C22 . C23 . 1.476(3) yes
C22 . Ti1 . 2.152(2) yes
C22 . H221 . 0.955 no
C22 . H222 . 0.979 no
C23 . C24 . 1.403(3) yes
C23 . C28 . 1.407(3) yes
C24 . C25 . 1.389(3) yes
C24 . H241 . 0.936 no
C25 . C26 . 1.385(4) yes
C25 . H251 . 0.941 no
C26 . C27 . 1.385(4) yes
C26 . H261 . 0.945 no
C27 . C28 . 1.389(3) yes
C27 . H271 . 0.945 no
C28 . H281 . 0.933 no
